data_4071599
loop_
_publ_author_name
'Buchard, Antoine'
'Komly, Bruno'
'Auffrant, Audrey'
'Le Goff, Xavier F.'
'Floch, Pascal Le'

_publ_section_title
;
 A Mixed Phosphine&#x2212;Iminophosphorane Tetradentate Ligand: Synthesis,
 Coordination to Group 10 Metal Centers, and Use as Catalyst in
 Suzuki&#x2212;Miyaura Coupling
;
_journal_issue 17
_journal_name_full Organometallics
_journal_page_first 4380
_journal_paper_doi 10.1021/om8002637
_journal_volume 27
_journal_year 2008
_chemical_formula_moiety 'C54 H52 Br2 Cl4 N2 Ni P4'
_chemical_formula_sum 'C54 H52 Br2 Cl4 N2 Ni P4'
_chemical_formula_weight 1213.19
_chemical_name_systematic
; 
 ? 
;
_space_group_IT_number 2
_symmetry_cell_setting triclinic
_symmetry_space_group_name_Hall '-P 1'
_symmetry_space_group_name_H-M 'P -1'
_atom_sites_solution_hydrogens geom
_atom_sites_solution_primary direct
_atom_sites_solution_secondary difmap
_audit_creation_method SHELXL-97
_cell_angle_alpha 86.688(1)
_cell_angle_beta 86.511(1)
_cell_angle_gamma 78.482(1)
_cell_formula_units_Z 2
_cell_length_a 12.498(1)
_cell_length_b 13.157(1)
_cell_length_c 16.541(1)
_cell_measurement_reflns_used 28365
_cell_measurement_temperature 150.0(1)
_cell_measurement_theta_max 30.034
_cell_measurement_theta_min 0.998
_cell_volume 2657.3(3)
_computing_structure_refinement 'SHELXL-97 (Sheldrick, 1997)'
_computing_structure_solution 'SHELXS-97 (Sheldrick, 1990)'
_diffrn_ambient_temperature 150.0(1)
_diffrn_measured_fraction_theta_full 0.996
_diffrn_measured_fraction_theta_max 0.996
_diffrn_measurement_device_type KappaCCD
_diffrn_measurement_method 'phi and omega scans'
_diffrn_radiation_monochromator graphite
_diffrn_radiation_source 'fine-focus sealed tube'
_diffrn_radiation_type MoK\a
_diffrn_radiation_wavelength 0.71069
_diffrn_reflns_av_R_equivalents 0.0392
_diffrn_reflns_av_sigmaI/netI 0.0579
_diffrn_reflns_limit_h_max 15
_diffrn_reflns_limit_h_min -16
_diffrn_reflns_limit_k_max 16
_diffrn_reflns_limit_k_min -16
_diffrn_reflns_limit_l_max 21
_diffrn_reflns_limit_l_min -21
_diffrn_reflns_number 24716
_diffrn_reflns_theta_full 27.10
_diffrn_reflns_theta_max 27.10
_diffrn_reflns_theta_min 2.87
_exptl_absorpt_coefficient_mu 2.229
_exptl_absorpt_correction_T_max 0.8779
_exptl_absorpt_correction_T_min 0.5009
_exptl_absorpt_correction_type multi-scan
_exptl_crystal_colour Orange
_exptl_crystal_density_diffrn 1.516
_exptl_crystal_density_method 'not measured'
_exptl_crystal_description Needle
_exptl_crystal_F_000 1232
_exptl_crystal_size_max 0.36
_exptl_crystal_size_mid 0.16
_exptl_crystal_size_min 0.06
_refine_diff_density_max 1.737
_refine_diff_density_min -1.108
_refine_diff_density_rms 0.101
_refine_ls_extinction_method none
_refine_ls_goodness_of_fit_ref 1.055
_refine_ls_hydrogen_treatment constr
_refine_ls_matrix_type full
_refine_ls_number_parameters 604
_refine_ls_number_reflns 11661
_refine_ls_number_restraints 0
_refine_ls_restrained_S_all 1.055
_refine_ls_R_factor_all 0.0796
_refine_ls_R_factor_gt 0.0546
_refine_ls_shift/su_max 0.001
_refine_ls_shift/su_mean 0.000
_refine_ls_structure_factor_coef Fsqd
_refine_ls_weighting_details 'calc w=1/[\s^2^(Fo^2^)+(0.0835P)^2^+2.4835P] where P=(Fo^2^+2Fc^2^)/3'
_refine_ls_weighting_scheme calc
_refine_ls_wR_factor_gt 0.1483
_refine_ls_wR_factor_ref 0.1604
_reflns_number_gt 8576
_reflns_number_total 11661
_reflns_threshold_expression >2sigma(I)
_cod_data_source_file om8002637-file001.cif
_cod_data_source_block ab416
_cod_depositor_comments
;
The following automatic conversions were performed:

'_symmetry_cell_setting' value 'Triclinic' changed to 'triclinic'
according to /home/saulius/struct/CIF-dictionaries/cif_core.dic
dictionary named 'cif_core.dic' version 2.4.1 from 2010-06-29.

Automatic conversion script
Id: cif_fix_values 1715 2011-07-08 13:25:40Z adriana 
;
_cod_original_sg_symbol_H-M 'P-1     '
_cod_database_code 4071599

loop_
_symmetry_equiv_pos_as_xyz
'x, y, z'
'-x, -y, -z'

loop_
_atom_site_label
_atom_site_type_symbol
_atom_site_fract_x
_atom_site_fract_y
_atom_site_fract_z
_atom_site_U_iso_or_equiv
_atom_site_adp_type
_atom_site_occupancy
_atom_site_symmetry_multiplicity
_atom_site_calc_flag
_atom_site_refinement_flags
Ni1 Ni 0.45283(4) 0.21597(4) 0.23586(3) 0.02511(13) Uani 1 1 d .
P1 P 0.51878(8) 0.23628(8) 0.05240(6) 0.0287(2) Uani 1 1 d .
P2 P 0.28961(8) 0.09796(8) 0.33428(6) 0.0274(2) Uani 1 1 d .
P3 P 0.59009(8) 0.28938(8) 0.20427(6) 0.0271(2) Uani 1 1 d .
P4 P 0.43644(7) 0.22991(8) 0.36532(6) 0.0259(2) Uani 1 1 d .
N1 N 0.4417(3) 0.1972(3) 0.12407(19) 0.0310(7) Uani 1 1 d .
N2 N 0.3315(2) 0.1483(3) 0.25042(19) 0.0300(7) Uani 1 1 d .
C1 C 0.5671(3) 0.3378(3) 0.0984(2) 0.0305(9) Uani 1 1 d .
H1A H 0.5120 0.4032 0.0965 0.037 Uiso 1 1 calc R
H1B H 0.6360 0.3503 0.0704 0.037 Uiso 1 1 calc R
C2 C 0.3688(3) 0.1255(4) 0.1084(2) 0.0363(10) Uani 1 1 d .
H2A H 0.4090 0.0526 0.1115 0.044 Uiso 1 1 calc R
H2B H 0.3389 0.1410 0.0541 0.044 Uiso 1 1 calc R
C3 C 0.2782(3) 0.1432(4) 0.1738(2) 0.0358(10) Uani 1 1 d .
H3A H 0.2261 0.2090 0.1620 0.043 Uiso 1 1 calc R
H3B H 0.2377 0.0855 0.1774 0.043 Uiso 1 1 calc R
C4 C 0.3950(3) 0.1073(3) 0.4009(2) 0.0285(8) Uani 1 1 d .
H4A H 0.4570 0.0476 0.3959 0.034 Uiso 1 1 calc R
H4B H 0.3664 0.1103 0.4581 0.034 Uiso 1 1 calc R
C5 C 0.7220(3) 0.2015(3) 0.2018(2) 0.0306(9) Uani 1 1 d .
C6 C 0.7340(3) 0.1078(3) 0.2466(2) 0.0345(9) Uani 1 1 d .
H6 H 0.6730 0.0897 0.2769 0.041 Uiso 1 1 calc R
C7 C 0.8342(4) 0.0410(4) 0.2475(3) 0.0430(11) Uani 1 1 d .
H7 H 0.8420 -0.0231 0.2781 0.052 Uiso 1 1 calc R
C8 C 0.9236(4) 0.0673(4) 0.2037(3) 0.0466(12) Uani 1 1 d .
H8 H 0.9927 0.0215 0.2047 0.056 Uiso 1 1 calc R
C9 C 0.9121(3) 0.1597(4) 0.1588(3) 0.0459(12) Uani 1 1 d .
H9 H 0.9733 0.1773 0.1284 0.055 Uiso 1 1 calc R
C10 C 0.8120(3) 0.2273(3) 0.1577(3) 0.0382(10) Uani 1 1 d .
H10 H 0.8047 0.2913 0.1269 0.046 Uiso 1 1 calc R
C11 C 0.6102(3) 0.3994(3) 0.2589(2) 0.0288(8) Uani 1 1 d .
C12 C 0.5273(3) 0.4870(3) 0.2629(2) 0.0329(9) Uani 1 1 d .
H12 H 0.4632 0.4911 0.2340 0.039 Uiso 1 1 calc R
C13 C 0.5382(4) 0.5680(3) 0.3091(3) 0.0390(10) Uani 1 1 d .
H13 H 0.4809 0.6274 0.3125 0.047 Uiso 1 1 calc R
C14 C 0.6325(4) 0.5633(4) 0.3504(3) 0.0405(10) Uani 1 1 d .
H14 H 0.6396 0.6193 0.3820 0.049 Uiso 1 1 calc R
C15 C 0.7153(4) 0.4780(4) 0.3456(3) 0.0427(11) Uani 1 1 d .
H15 H 0.7806 0.4755 0.3729 0.051 Uiso 1 1 calc R
C16 C 0.7038(3) 0.3948(3) 0.3009(3) 0.0359(10) Uani 1 1 d .
H16 H 0.7603 0.3347 0.2991 0.043 Uiso 1 1 calc R
C17 C 0.6362(3) 0.1395(3) 0.0225(2) 0.0321(9) Uani 1 1 d .
C18 C 0.6588(3) 0.0466(3) 0.0681(2) 0.0345(9) Uani 1 1 d .
H18 H 0.6097 0.0321 0.1114 0.041 Uiso 1 1 calc R
C19 C 0.7543(4) -0.0256(4) 0.0499(3) 0.0414(11) Uani 1 1 d .
H19 H 0.7700 -0.0896 0.0807 0.050 Uiso 1 1 calc R
C20 C 0.8250(4) -0.0044(4) -0.0122(3) 0.0461(12) Uani 1 1 d .
H20 H 0.8909 -0.0528 -0.0232 0.055 Uiso 1 1 calc R
C21 C 0.8010(4) 0.0880(4) -0.0594(3) 0.0486(12) Uani 1 1 d .
H21 H 0.8489 0.1010 -0.1040 0.058 Uiso 1 1 calc R
C22 C 0.7081(4) 0.1600(4) -0.0414(3) 0.0409(10) Uani 1 1 d .
H22 H 0.6928 0.2238 -0.0725 0.049 Uiso 1 1 calc R
C23 C 0.4432(3) 0.2800(3) -0.0366(2) 0.0328(9) Uani 1 1 d .
C24 C 0.4441(4) 0.2111(4) -0.0980(3) 0.0422(11) Uani 1 1 d .
H24 H 0.4926 0.1455 -0.0965 0.051 Uiso 1 1 calc R
C25 C 0.3743(4) 0.2383(5) -0.1611(3) 0.0511(13) Uani 1 1 d .
H25 H 0.3738 0.1911 -0.2023 0.061 Uiso 1 1 calc R
C26 C 0.3053(4) 0.3350(5) -0.1636(3) 0.0557(14) Uani 1 1 d .
H26 H 0.2577 0.3543 -0.2069 0.067 Uiso 1 1 calc R
C27 C 0.3055(4) 0.4027(5) -0.1040(3) 0.0602(15) Uani 1 1 d .
H27 H 0.2581 0.4688 -0.1066 0.072 Uiso 1 1 calc R
C28 C 0.3741(4) 0.3763(4) -0.0396(3) 0.0479(12) Uani 1 1 d .
H28 H 0.3735 0.4237 0.0017 0.057 Uiso 1 1 calc R
C29 C 0.2693(3) -0.0305(3) 0.3174(2) 0.0314(9) Uani 1 1 d .
C30 C 0.3570(4) -0.1015(4) 0.2834(3) 0.0378(10) Uani 1 1 d .
H30 H 0.4286 -0.0869 0.2798 0.045 Uiso 1 1 calc R
C31 C 0.3383(4) -0.1929(3) 0.2554(3) 0.0415(11) Uani 1 1 d .
H31 H 0.3971 -0.2406 0.2312 0.050 Uiso 1 1 calc R
C32 C 0.2350(4) -0.2154(4) 0.2621(3) 0.0429(11) Uani 1 1 d .
H32 H 0.2232 -0.2785 0.2425 0.051 Uiso 1 1 calc R
C33 C 0.1489(4) -0.1474(4) 0.2970(3) 0.0416(10) Uani 1 1 d .
H33 H 0.0779 -0.1636 0.3019 0.050 Uiso 1 1 calc R
C34 C 0.1664(3) -0.0552(3) 0.3250(2) 0.0338(9) Uani 1 1 d .
H34 H 0.1073 -0.0084 0.3497 0.041 Uiso 1 1 calc R
C35 C 0.1616(3) 0.1648(3) 0.3788(3) 0.0349(10) Uani 1 1 d .
C36 C 0.0958(3) 0.2426(4) 0.3308(3) 0.0452(12) Uani 1 1 d .
H36 H 0.1191 0.2586 0.2767 0.054 Uiso 1 1 calc R
C37 C -0.0025(4) 0.2950(5) 0.3634(4) 0.0628(16) Uani 1 1 d .
H37 H -0.0463 0.3474 0.3312 0.075 Uiso 1 1 calc R
C38 C -0.0376(4) 0.2737(5) 0.4391(4) 0.0651(17) Uani 1 1 d .
H38 H -0.1061 0.3108 0.4596 0.078 Uiso 1 1 calc R
C39 C 0.0232(5) 0.1997(5) 0.4874(4) 0.072(2) Uani 1 1 d .
H39 H -0.0035 0.1856 0.5410 0.086 Uiso 1 1 calc R
C40 C 0.1286(4) 0.1418(4) 0.4580(3) 0.0519(13) Uani 1 1 d .
H40 H 0.1725 0.0909 0.4914 0.062 Uiso 1 1 calc R
C41 C 0.3216(3) 0.3333(3) 0.3902(2) 0.0293(9) Uani 1 1 d .
C42 C 0.2700(3) 0.3364(3) 0.4683(3) 0.0323(9) Uani 1 1 d .
H42 H 0.2961 0.2857 0.5095 0.039 Uiso 1 1 calc R
C43 C 0.1805(3) 0.4148(4) 0.4838(3) 0.0403(11) Uani 1 1 d .
H43 H 0.1440 0.4168 0.5359 0.048 Uiso 1 1 calc R
C44 C 0.1435(3) 0.4901(4) 0.4248(3) 0.0466(12) Uani 1 1 d .
H44 H 0.0820 0.5433 0.4367 0.056 Uiso 1 1 calc R
C45 C 0.1955(4) 0.4883(4) 0.3488(3) 0.0450(11) Uani 1 1 d .
H45 H 0.1711 0.5413 0.3089 0.054 Uiso 1 1 calc R
C46 C 0.2836(3) 0.4090(3) 0.3309(3) 0.0357(9) Uani 1 1 d .
H46 H 0.3179 0.4064 0.2780 0.043 Uiso 1 1 calc R
C47 C 0.5426(3) 0.2441(3) 0.4310(2) 0.0298(8) Uani 1 1 d .
C48 C 0.6283(3) 0.1605(3) 0.4464(2) 0.0336(9) Uani 1 1 d .
H48 H 0.6302 0.0954 0.4238 0.040 Uiso 1 1 calc R
C49 C 0.7104(3) 0.1737(4) 0.4951(3) 0.0400(10) Uani 1 1 d .
H49 H 0.7702 0.1179 0.5043 0.048 Uiso 1 1 calc R
C50 C 0.7060(3) 0.2666(4) 0.5301(3) 0.0423(11) Uani 1 1 d .
H50 H 0.7609 0.2734 0.5656 0.051 Uiso 1 1 calc R
C51 C 0.6231(3) 0.3499(4) 0.5145(3) 0.0412(11) Uani 1 1 d .
H51 H 0.6218 0.4146 0.5377 0.049 Uiso 1 1 calc R
C52 C 0.5413(3) 0.3387(4) 0.4647(3) 0.0353(10) Uani 1 1 d .
H52 H 0.4840 0.3962 0.4535 0.042 Uiso 1 1 calc R
Cl1 Cl 0.03529(16) 0.19915(16) 0.84931(15) 0.0980(6) Uani 1 1 d .
Cl2 Cl 0.05429(15) 0.33104(18) 0.70758(14) 0.0978(6) Uani 1 1 d .
C53 C 0.0114(5) 0.3202(6) 0.8155(5) 0.088(2) Uani 1 1 d .
H53A H 0.0515 0.3607 0.8471 0.105 Uiso 1 1 calc R
H53B H -0.0677 0.3497 0.8228 0.105 Uiso 1 1 calc R
Cl3 Cl 0.0933(3) 0.3122(2) 0.01467(13) 0.1236(9) Uani 1 1 d .
Cl4 Cl 0.0059(3) 0.4205(2) 0.15827(18) 0.1313(9) Uani 1 1 d .
C54 C 0.1020(7) 0.4025(7) 0.0744(6) 0.114(3) Uani 1 1 d .
H54A H 0.0945 0.4689 0.0419 0.136 Uiso 1 1 calc R
H54B H 0.1763 0.3873 0.0955 0.136 Uiso 1 1 calc R
Br1 Br 0.29698(4) 0.56232(4) 0.12089(3) 0.04969(15) Uani 1 1 d .
Br2 Br 0.36027(4) 0.11146(4) 0.62947(3) 0.04212(14) Uani 1 1 d .

loop_
_atom_site_aniso_label
_atom_site_aniso_U_11
_atom_site_aniso_U_22
_atom_site_aniso_U_33
_atom_site_aniso_U_23
_atom_site_aniso_U_13
_atom_site_aniso_U_12
Ni1 0.0229(2) 0.0330(3) 0.0192(2) -0.0044(2) 0.00078(18) -0.00458(19)
P1 0.0347(5) 0.0319(6) 0.0199(5) -0.0033(4) 0.0025(4) -0.0081(4)
P2 0.0241(5) 0.0360(6) 0.0219(5) -0.0048(4) 0.0027(4) -0.0055(4)
P3 0.0248(5) 0.0318(5) 0.0248(5) -0.0050(4) 0.0012(4) -0.0054(4)
P4 0.0233(5) 0.0338(6) 0.0200(5) -0.0049(4) -0.0005(4) -0.0030(4)
N1 0.0399(19) 0.038(2) 0.0187(16) -0.0049(14) 0.0002(13) -0.0148(15)
N2 0.0269(16) 0.043(2) 0.0217(16) -0.0032(15) -0.0019(13) -0.0099(14)
C1 0.034(2) 0.031(2) 0.027(2) -0.0038(17) 0.0002(16) -0.0077(16)
C2 0.046(2) 0.047(3) 0.022(2) -0.0061(18) -0.0006(17) -0.022(2)
C3 0.035(2) 0.053(3) 0.023(2) -0.0002(19) -0.0061(16) -0.0168(19)
C4 0.031(2) 0.032(2) 0.0225(19) -0.0016(16) -0.0002(15) -0.0051(16)
C5 0.029(2) 0.035(2) 0.028(2) -0.0094(18) 0.0008(15) -0.0055(16)
C6 0.035(2) 0.043(3) 0.025(2) -0.0052(18) -0.0019(16) -0.0046(18)
C7 0.040(2) 0.047(3) 0.038(3) 0.000(2) -0.0064(19) 0.002(2)
C8 0.031(2) 0.053(3) 0.051(3) -0.011(2) -0.006(2) 0.006(2)
C9 0.027(2) 0.054(3) 0.056(3) -0.010(2) 0.008(2) -0.007(2)
C10 0.033(2) 0.034(2) 0.047(3) -0.007(2) 0.0056(19) -0.0056(18)
C11 0.0297(19) 0.033(2) 0.025(2) -0.0052(17) 0.0012(15) -0.0081(16)
C12 0.033(2) 0.038(2) 0.027(2) -0.0023(18) -0.0010(16) -0.0051(17)
C13 0.046(3) 0.033(2) 0.035(2) -0.0043(19) 0.0018(19) -0.0008(19)
C14 0.052(3) 0.041(3) 0.029(2) -0.009(2) -0.0023(19) -0.007(2)
C15 0.041(2) 0.045(3) 0.043(3) -0.015(2) -0.010(2) -0.005(2)
C16 0.029(2) 0.039(2) 0.040(2) -0.010(2) -0.0012(17) -0.0050(17)
C17 0.036(2) 0.034(2) 0.025(2) -0.0060(17) -0.0002(16) -0.0045(17)
C18 0.045(2) 0.035(2) 0.024(2) -0.0012(18) -0.0054(17) -0.0099(18)
C19 0.054(3) 0.035(2) 0.036(2) -0.005(2) -0.014(2) -0.005(2)
C20 0.044(3) 0.048(3) 0.044(3) -0.017(2) -0.003(2) -0.001(2)
C21 0.047(3) 0.063(3) 0.032(2) -0.008(2) 0.011(2) -0.004(2)
C22 0.047(3) 0.044(3) 0.028(2) 0.000(2) 0.0054(18) -0.003(2)
C23 0.036(2) 0.040(2) 0.024(2) 0.0014(18) 0.0012(16) -0.0128(18)
C24 0.051(3) 0.054(3) 0.023(2) -0.005(2) -0.0012(18) -0.011(2)
C25 0.055(3) 0.078(4) 0.025(2) -0.005(2) 0.002(2) -0.025(3)
C26 0.040(3) 0.099(5) 0.028(2) 0.012(3) -0.0065(19) -0.017(3)
C27 0.047(3) 0.075(4) 0.053(3) 0.011(3) -0.011(2) 0.001(3)
C28 0.052(3) 0.050(3) 0.040(3) -0.003(2) -0.005(2) -0.005(2)
C29 0.035(2) 0.037(2) 0.0217(19) -0.0011(17) 0.0002(15) -0.0057(17)
C30 0.038(2) 0.044(3) 0.028(2) 0.0011(19) 0.0018(17) -0.0021(19)
C31 0.058(3) 0.033(2) 0.027(2) 0.0000(18) 0.0056(19) 0.004(2)
C32 0.070(3) 0.033(2) 0.026(2) -0.0001(19) -0.007(2) -0.011(2)
C33 0.051(3) 0.043(3) 0.033(2) -0.001(2) -0.0050(19) -0.014(2)
C34 0.036(2) 0.038(2) 0.028(2) -0.0050(18) -0.0037(16) -0.0063(18)
C35 0.027(2) 0.043(2) 0.037(2) -0.017(2) 0.0097(17) -0.0100(17)
C36 0.028(2) 0.052(3) 0.054(3) -0.016(2) 0.0004(19) -0.0011(19)
C37 0.031(3) 0.071(4) 0.084(4) -0.024(3) 0.001(3) -0.001(2)
C38 0.038(3) 0.060(4) 0.096(5) -0.022(4) 0.020(3) -0.009(3)
C39 0.076(4) 0.083(5) 0.066(4) -0.035(4) 0.048(3) -0.044(4)
C40 0.059(3) 0.050(3) 0.049(3) -0.015(2) 0.023(2) -0.020(2)
C41 0.0212(18) 0.039(2) 0.029(2) -0.0111(18) 0.0016(15) -0.0053(16)
C42 0.031(2) 0.039(2) 0.030(2) -0.0140(18) -0.0011(16) -0.0097(17)
C43 0.032(2) 0.051(3) 0.040(3) -0.019(2) 0.0103(18) -0.012(2)
C44 0.028(2) 0.043(3) 0.067(3) -0.020(3) -0.001(2) 0.0028(19)
C45 0.036(2) 0.039(3) 0.058(3) -0.003(2) -0.005(2) -0.0021(19)
C46 0.027(2) 0.043(3) 0.036(2) -0.001(2) -0.0008(17) -0.0046(17)
C47 0.0263(19) 0.042(2) 0.0214(19) -0.0030(17) 0.0010(14) -0.0068(16)
C48 0.031(2) 0.040(2) 0.029(2) -0.0002(18) -0.0032(16) -0.0040(17)
C49 0.033(2) 0.054(3) 0.031(2) 0.007(2) -0.0080(17) -0.0039(19)
C50 0.032(2) 0.073(3) 0.024(2) -0.004(2) -0.0017(17) -0.018(2)
C51 0.036(2) 0.060(3) 0.031(2) -0.015(2) 0.0021(18) -0.014(2)
C52 0.029(2) 0.045(3) 0.030(2) -0.0107(19) -0.0004(16) -0.0022(18)
Cl1 0.0930(13) 0.0875(13) 0.1199(17) 0.0044(12) -0.0424(12) -0.0246(10)
Cl2 0.0744(11) 0.1210(17) 0.1012(15) 0.0088(12) -0.0167(10) -0.0272(11)
C53 0.057(4) 0.106(6) 0.104(6) -0.017(5) -0.015(4) -0.018(4)
Cl3 0.201(3) 0.1256(19) 0.0740(13) 0.0122(13) -0.0196(14) -0.1044(19)
Cl4 0.175(2) 0.0971(17) 0.135(2) 0.0087(15) -0.0249(19) -0.0558(16)
C54 0.110(7) 0.110(7) 0.108(7) 0.030(6) 0.012(5) -0.004(5)
Br1 0.0566(3) 0.0388(3) 0.0540(3) -0.0102(2) -0.0115(2) -0.0052(2)
Br2 0.0513(3) 0.0427(3) 0.0298(2) -0.00310(19) -0.00119(18) -0.0028(2)

loop_
_atom_type_symbol
_atom_type_description
_atom_type_scat_dispersion_real
_atom_type_scat_dispersion_imag
_atom_type_scat_source
C C 0.0033 0.0016 'International Tables Vol C Tables 4.2.6.8 and 6.1.1.4'
H H 0.0000 0.0000 'International Tables Vol C Tables 4.2.6.8 and 6.1.1.4'
Br Br -0.2901 2.4595 'International Tables Vol C Tables 4.2.6.8 and 6.1.1.4'
Cl Cl 0.1484 0.1585 'International Tables Vol C Tables 4.2.6.8 and 6.1.1.4'
N N 0.0061 0.0033 'International Tables Vol C Tables 4.2.6.8 and 6.1.1.4'
Ni Ni 0.3393 1.1124 'International Tables Vol C Tables 4.2.6.8 and 6.1.1.4'
P P 0.1023 0.0942 'International Tables Vol C Tables 4.2.6.8 and 6.1.1.4'

loop_
_geom_angle_atom_site_label_1
_geom_angle_atom_site_label_2
_geom_angle_atom_site_label_3
_geom_angle
N1 Ni1 N2 84.50(14)
N1 Ni1 P4 169.52(10)
N2 Ni1 P4 85.30(10)
N1 Ni1 P3 88.70(10)
N2 Ni1 P3 173.19(10)
P4 Ni1 P3 101.51(4)
N1 P1 C1 102.35(18)
N1 P1 C23 111.09(18)
C1 P1 C23 113.5(2)
N1 P1 C17 114.2(2)
C1 P1 C17 107.90(19)
C23 P1 C17 107.80(19)
N2 P2 C4 102.34(18)
N2 P2 C29 108.91(18)
C4 P2 C29 116.69(19)
N2 P2 C35 116.3(2)
C4 P2 C35 107.67(19)
C29 P2 C35 105.42(19)
C5 P3 C11 104.96(18)
C5 P3 C1 105.92(18)
C11 P3 C1 106.25(19)
C5 P3 Ni1 114.68(14)
C11 P3 Ni1 120.64(13)
C1 P3 Ni1 103.21(13)
C47 P4 C41 105.32(18)
C47 P4 C4 105.25(19)
C41 P4 C4 106.36(18)
C47 P4 Ni1 126.61(13)
C41 P4 Ni1 109.40(14)
C4 P4 Ni1 102.36(13)
C2 N1 P1 121.0(3)
C2 N1 Ni1 113.5(2)
P1 N1 Ni1 124.62(19)
C3 N2 P2 121.6(3)
C3 N2 Ni1 112.5(3)
P2 N2 Ni1 125.95(19)
P1 C1 P3 104.7(2)
P1 C1 H1A 110.8
P3 C1 H1A 110.8
P1 C1 H1B 110.8
P3 C1 H1B 110.8
H1A C1 H1B 108.9
N1 C2 C3 105.6(3)
N1 C2 H2A 110.6
C3 C2 H2A 110.6
N1 C2 H2B 110.6
C3 C2 H2B 110.6
H2A C2 H2B 108.8
N2 C3 C2 106.2(3)
N2 C3 H3A 110.5
C2 C3 H3A 110.5
N2 C3 H3B 110.5
C2 C3 H3B 110.5
H3A C3 H3B 108.7
P2 C4 P4 103.2(2)
P2 C4 H4A 111.1
P4 C4 H4A 111.1
P2 C4 H4B 111.1
P4 C4 H4B 111.1
H4A C4 H4B 109.1
C6 C5 C10 119.4(4)
C6 C5 P3 119.2(3)
C10 C5 P3 121.5(3)
C7 C6 C5 120.2(4)
C7 C6 H6 119.9
C5 C6 H6 119.9
C6 C7 C8 120.1(5)
C6 C7 H7 119.9
C8 C7 H7 119.9
C9 C8 C7 119.9(4)
C9 C8 H8 120.1
C7 C8 H8 120.1
C8 C9 C10 120.4(4)
C8 C9 H9 119.8
C10 C9 H9 119.8
C9 C10 C5 120.0(4)
C9 C10 H10 120.0
C5 C10 H10 120.0
C16 C11 C12 119.4(4)
C16 C11 P3 121.1(3)
C12 C11 P3 119.4(3)
C13 C12 C11 120.0(4)
C13 C12 H12 120.0
C11 C12 H12 120.0
C12 C13 C14 120.3(4)
C12 C13 H13 119.9
C14 C13 H13 119.9
C15 C14 C13 120.1(4)
C15 C14 H14 119.9
C13 C14 H14 119.9
C14 C15 C16 119.9(4)
C14 C15 H15 120.0
C16 C15 H15 120.0
C11 C16 C15 120.2(4)
C11 C16 H16 119.9
C15 C16 H16 119.9
C18 C17 C22 120.0(4)
C18 C17 P1 118.8(3)
C22 C17 P1 121.0(3)
C17 C18 C19 119.6(4)
C17 C18 H18 120.2
C19 C18 H18 120.2
C20 C19 C18 120.1(5)
C20 C19 H19 120.0
C18 C19 H19 120.0
C19 C20 C21 120.4(4)
C19 C20 H20 119.8
C21 C20 H20 119.8
C22 C21 C20 119.9(4)
C22 C21 H21 120.1
C20 C21 H21 120.1
C21 C22 C17 120.0(5)
C21 C22 H22 120.0
C17 C22 H22 120.0
C28 C23 C24 120.1(4)
C28 C23 P1 120.0(3)
C24 C23 P1 119.4(3)
C25 C24 C23 120.1(5)
C25 C24 H24 120.0
C23 C24 H24 120.0
C24 C25 C26 119.6(5)
C24 C25 H25 120.2
C26 C25 H25 120.2
C27 C26 C25 120.3(5)
C27 C26 H26 119.9
C25 C26 H26 119.9
C26 C27 C28 121.0(5)
C26 C27 H27 119.5
C28 C27 H27 119.5
C23 C28 C27 119.0(5)
C23 C28 H28 120.5
C27 C28 H28 120.5
C34 C29 C30 119.4(4)
C34 C29 P2 121.5(3)
C30 C29 P2 118.3(3)
C31 C30 C29 119.4(4)
C31 C30 H30 120.3
C29 C30 H30 120.3
C32 C31 C30 120.5(4)
C32 C31 H31 119.8
C30 C31 H31 119.8
C33 C32 C31 120.6(4)
C33 C32 H32 119.7
C31 C32 H32 119.7
C32 C33 C34 119.5(4)
C32 C33 H33 120.3
C34 C33 H33 120.3
C29 C34 C33 120.6(4)
C29 C34 H34 119.7
C33 C34 H34 119.7
C40 C35 C36 120.7(4)
C40 C35 P2 121.2(4)
C36 C35 P2 118.1(3)
C37 C36 C35 119.3(5)
C37 C36 H36 120.3
C35 C36 H36 120.3
C38 C37 C36 121.6(6)
C38 C37 H37 119.2
C36 C37 H37 119.2
C37 C38 C39 121.0(5)
C37 C38 H38 119.5
C39 C38 H38 119.5
C38 C39 C40 120.9(5)
C38 C39 H39 119.5
C40 C39 H39 119.5
C35 C40 C39 116.5(6)
C35 C40 H40 121.8
C39 C40 H40 121.8
C46 C41 C42 120.0(4)
C46 C41 P4 119.4(3)
C42 C41 P4 120.6(3)
C43 C42 C41 118.6(4)
C43 C42 H42 120.7
C41 C42 H42 120.7
C44 C43 C42 121.1(4)
C44 C43 H43 119.4
C42 C43 H43 119.4
C45 C44 C43 120.3(4)
C45 C44 H44 119.9
C43 C44 H44 119.9
C44 C45 C46 119.8(5)
C44 C45 H45 120.1
C46 C45 H45 120.1
C45 C46 C41 120.1(4)
C45 C46 H46 119.9
C41 C46 H46 119.9
C52 C47 C48 119.4(4)
C52 C47 P4 120.5(3)
C48 C47 P4 120.1(3)
C49 C48 C47 119.3(4)
C49 C48 H48 120.4
C47 C48 H48 120.4
C50 C49 C48 120.6(4)
C50 C49 H49 119.7
C48 C49 H49 119.7
C49 C50 C51 120.7(4)
C49 C50 H50 119.6
C51 C50 H50 119.6
C50 C51 C52 119.4(4)
C50 C51 H51 120.3
C52 C51 H51 120.3
C51 C52 C47 120.5(4)
C51 C52 H52 119.7
C47 C52 H52 119.7
Cl1 C53 Cl2 111.0(4)
Cl1 C53 H53A 109.4
Cl2 C53 H53A 109.4
Cl1 C53 H53B 109.4
Cl2 C53 H53B 109.4
H53A C53 H53B 108.0
Cl3 C54 Cl4 116.8(6)
Cl3 C54 H54A 108.1
Cl4 C54 H54A 108.1
Cl3 C54 H54B 108.1
Cl4 C54 H54B 108.1
H54A C54 H54B 107.3

loop_
_geom_bond_atom_site_label_1
_geom_bond_atom_site_label_2
_geom_bond_distance
Ni1 N1 1.897(3)
Ni1 N2 1.903(3)
Ni1 P4 2.1536(11)
Ni1 P3 2.1547(11)
P1 N1 1.608(3)
P1 C1 1.795(4)
P1 C23 1.802(4)
P1 C17 1.805(4)
P2 N2 1.606(3)
P2 C4 1.795(4)
P2 C29 1.799(4)
P2 C35 1.802(4)
P3 C5 1.815(4)
P3 C11 1.816(4)
P3 C1 1.848(4)
P4 C47 1.809(4)
P4 C41 1.815(4)
P4 C4 1.845(4)
N1 C2 1.479(5)
N2 C3 1.478(5)
C1 H1A 0.9900
C1 H1B 0.9900
C2 C3 1.510(6)
C2 H2A 0.9900
C2 H2B 0.9900
C3 H3A 0.9900
C3 H3B 0.9900
C4 H4A 0.9900
C4 H4B 0.9900
C5 C6 1.389(6)
C5 C10 1.391(6)
C6 C7 1.380(6)
C6 H6 0.9500
C7 C8 1.385(7)
C7 H7 0.9500
C8 C9 1.374(7)
C8 H8 0.9500
C9 C10 1.383(6)
C9 H9 0.9500
C10 H10 0.9500
C11 C16 1.386(6)
C11 C12 1.389(6)
C12 C13 1.379(6)
C12 H12 0.9500
C13 C14 1.386(6)
C13 H13 0.9500
C14 C15 1.369(6)
C14 H14 0.9500
C15 C16 1.391(6)
C15 H15 0.9500
C16 H16 0.9500
C17 C18 1.387(6)
C17 C22 1.396(6)
C18 C19 1.398(6)
C18 H18 0.9500
C19 C20 1.367(7)
C19 H19 0.9500
C20 C21 1.398(7)
C20 H20 0.9500
C21 C22 1.373(6)
C21 H21 0.9500
C22 H22 0.9500
C23 C28 1.384(6)
C23 C24 1.397(6)
C24 C25 1.385(7)
C24 H24 0.9500
C25 C26 1.388(8)
C25 H25 0.9500
C26 C27 1.367(8)
C26 H26 0.9500
C27 C28 1.394(7)
C27 H27 0.9500
C28 H28 0.9500
C29 C34 1.384(6)
C29 C30 1.402(6)
C30 C31 1.381(6)
C30 H30 0.9500
C31 C32 1.377(7)
C31 H31 0.9500
C32 C33 1.376(6)
C32 H32 0.9500
C33 C34 1.385(6)
C33 H33 0.9500
C34 H34 0.9500
C35 C40 1.384(6)
C35 C36 1.416(7)
C36 C37 1.377(6)
C36 H36 0.9500
C37 C38 1.335(9)
C37 H37 0.9500
C38 C39 1.361(9)
C38 H38 0.9500
C39 C40 1.454(8)
C39 H39 0.9500
C40 H40 0.9500
C41 C46 1.391(6)
C41 C42 1.407(5)
C42 C43 1.384(6)
C42 H42 0.9500
C43 C44 1.381(7)
C43 H43 0.9500
C44 C45 1.379(7)
C44 H44 0.9500
C45 C46 1.387(6)
C45 H45 0.9500
C46 H46 0.9500
C47 C52 1.390(6)
C47 C48 1.397(6)
C48 C49 1.385(6)
C48 H48 0.9500
C49 C50 1.373(7)
C49 H49 0.9500
C50 C51 1.374(7)
C50 H50 0.9500
C51 C52 1.386(6)
C51 H51 0.9500
C52 H52 0.9500
Cl1 C53 1.633(8)
Cl2 C53 1.838(8)
C53 H53A 0.9900
C53 H53B 0.9900
Cl3 C54 1.612(10)
Cl4 C54 1.773(9)
C54 H54A 0.9900
C54 H54B 0.9900
